data_4110931
loop_
_publ_author_name
'Shou-Fei Zhu'
'Jian-Bo Xie'
'Yong-Zhen Zhang'
'Shen Li'
'Qi-Lin Zhou'

_publ_section_title
;
 Well-Defined Chiral Spiro Iridium/Phosphine-Oxazoline Cationic Complexes
 for Highly Enantioselective Hydrogenation of Imines at Ambient Pressure
;
_journal_name_full 'Journal of the American Chemical Society'
_journal_page_first 12886
_journal_page_last 12891
_journal_paper_doi 10.1021/ja063444p
_journal_volume 128
_journal_year 2006
_chemical_formula_sum 'C75 H58 B F24 Ir N O P'
_chemical_formula_weight 1679.20
_chemical_name_systematic
; 
 ? 
;
_space_group_IT_number 144
_symmetry_cell_setting trigonal
_symmetry_space_group_name_Hall 'P 31'
_symmetry_space_group_name_H-M 'P 31'
_atom_sites_solution_hydrogens geom
_atom_sites_solution_primary direct
_atom_sites_solution_secondary difmap
_audit_creation_method SHELXL-97
_cell_angle_alpha 90.00
_cell_angle_beta 90.00
_cell_angle_gamma 120.00
_cell_formula_units_Z 3
_cell_length_a 13.046(2)
_cell_length_b 13.046(2)
_cell_length_c 36.506(12)
_cell_measurement_reflns_used 956
_cell_measurement_temperature 293(2)
_cell_measurement_theta_max 24.51
_cell_measurement_theta_min 2.87
_cell_volume 5381(2)
_computing_cell_refinement 'Bruker SMART'
_computing_data_collection 'Bruker SMART'
_computing_data_reduction 'Bruker SAINT'
_computing_molecular_graphics 'Bruker SHELXTL'
_computing_publication_material 'Bruker SHELXTL'
_computing_structure_refinement 'SHELXL-97 (Sheldrick, 1997)'
_computing_structure_solution 'SHELXS-97 (Sheldrick, 1990)'
_diffrn_ambient_temperature 293(2)
_diffrn_measured_fraction_theta_full 0.998
_diffrn_measured_fraction_theta_max 0.998
_diffrn_measurement_device_type 'CCD area detector'
_diffrn_measurement_method 'phi and omega scans'
_diffrn_radiation_monochromator graphite
_diffrn_radiation_source 'fine-focus sealed tube'
_diffrn_radiation_type MoK\a
_diffrn_radiation_wavelength 0.71073
_diffrn_reflns_av_R_equivalents 0.0370
_diffrn_reflns_av_sigmaI/netI 0.0596
_diffrn_reflns_limit_h_max 14
_diffrn_reflns_limit_h_min -17
_diffrn_reflns_limit_k_max 16
_diffrn_reflns_limit_k_min -15
_diffrn_reflns_limit_l_max 45
_diffrn_reflns_limit_l_min -48
_diffrn_reflns_number 34642
_diffrn_reflns_theta_full 28.00
_diffrn_reflns_theta_max 28.00
_diffrn_reflns_theta_min 1.67
_exptl_absorpt_coefficient_mu 1.991
_exptl_absorpt_correction_T_max 1.000000
_exptl_absorpt_correction_T_min 0.917897
_exptl_absorpt_correction_type multi-scan
_exptl_absorpt_process_details SADABS
_exptl_crystal_colour orange
_exptl_crystal_density_diffrn 1.555
_exptl_crystal_density_meas ?
_exptl_crystal_description block
_exptl_crystal_F_000 2508
_exptl_crystal_size_max 0.22
_exptl_crystal_size_mid 0.18
_exptl_crystal_size_min 0.16
_refine_diff_density_max 0.673
_refine_diff_density_min -1.933
_refine_diff_density_rms 0.092
_refine_ls_abs_structure_details 'Flack H D (1983), Acta Cryst. A39, 876-881'
_refine_ls_abs_structure_Flack 0.003(5)
_refine_ls_extinction_method none
_refine_ls_goodness_of_fit_ref 1.101
_refine_ls_hydrogen_treatment mixed
_refine_ls_matrix_type full
_refine_ls_number_parameters 1163
_refine_ls_number_reflns 16043
_refine_ls_number_restraints 457
_refine_ls_restrained_S_all 1.151
_refine_ls_R_factor_all 0.0696
_refine_ls_R_factor_gt 0.0529
_refine_ls_shift/su_max 0.005
_refine_ls_shift/su_mean 0.000
_refine_ls_structure_factor_coef Fsqd
_refine_ls_weighting_details 'calc w=1/[\s^2^(Fo^2^)+(0.0481P)^2^+2.9319P] where P=(Fo^2^+2Fc^2^)/3'
_refine_ls_weighting_scheme calc
_refine_ls_wR_factor_gt 0.1064
_refine_ls_wR_factor_ref 0.1119
_reflns_number_gt 13195
_reflns_number_total 16043
_reflns_threshold_expression >2sigma(I)
_cod_data_source_file ja063444psi20060803_011500.cif
_cod_data_source_block 031206c
_cod_depositor_comments
;
The following automatic conversions were performed:

'_exptl_crystal_density_meas' value 'none' was changed to '?' - the
value is perceived as not measured.

Automatic conversion script
Id: cif_fix_values 3008 2015-01-20 13:52:24Z robertas 
;
_cod_database_code 4110931

loop_
_symmetry_equiv_pos_as_xyz
'x, y, z'
'-y, x-y, z+1/3'
'-x+y, -x, z+2/3'

loop_
_atom_site_label
_atom_site_type_symbol
_atom_site_fract_x
_atom_site_fract_y
_atom_site_fract_z
_atom_site_U_iso_or_equiv
_atom_site_adp_type
_atom_site_occupancy
_atom_site_symmetry_multiplicity
_atom_site_calc_flag
_atom_site_refinement_flags
_atom_site_disorder_assembly
_atom_site_disorder_group
Ir1 Ir 0.20021(2) 0.37456(3) 0.833454(10) 0.04709(8) Uani 1 1 d . . .
P1 P -0.00082(14) 0.31205(16) 0.82523(4) 0.0402(4) Uani 1 1 d . . .
N1 N 0.1870(5) 0.3834(6) 0.89083(19) 0.0471(16) Uani 1 1 d . . .
O1 O 0.1538(6) 0.3100(6) 0.94754(14) 0.0722(16) Uani 1 1 d . . .
C1 C -0.0102(6) 0.4059(7) 0.78910(19) 0.0493(18) Uani 1 1 d . . .
C2 C 0.0513(8) 0.5295(9) 0.7931(3) 0.072(2) Uani 1 1 d . . .
H2 H 0.0890 0.5640 0.8151 0.086 Uiso 1 1 calc R . .
C3 C 0.0554(10) 0.6009(10) 0.7634(3) 0.082(3) Uani 1 1 d . . .
H3 H 0.0949 0.6827 0.7663 0.099 Uiso 1 1 calc R . .
C4 C 0.0029(11) 0.5532(13) 0.7307(3) 0.093(4) Uani 1 1 d . . .
H4 H 0.0075 0.6021 0.7115 0.111 Uiso 1 1 calc R . .
C5 C -0.0561(10) 0.4338(14) 0.7264(3) 0.093(4) Uani 1 1 d . . .
H5 H -0.0926 0.4010 0.7042 0.111 Uiso 1 1 calc R . .
C6 C -0.0626(8) 0.3593(10) 0.7552(2) 0.066(2) Uani 1 1 d . . .
H6 H -0.1025 0.2778 0.7517 0.079 Uiso 1 1 calc R . .
C7 C -0.0966(7) 0.1636(7) 0.80834(18) 0.0472(17) Uani 1 1 d . . .
C8 C -0.2139(7) 0.1279(8) 0.8001(2) 0.065(2) Uani 1 1 d . . .
H8 H -0.2421 0.1795 0.8048 0.078 Uiso 1 1 calc R . .
C9 C -0.2895(9) 0.0183(9) 0.7853(3) 0.082(3) Uani 1 1 d . . .
H9 H -0.3682 -0.0048 0.7805 0.098 Uiso 1 1 calc R . .
C10 C -0.2454(11) -0.0572(10) 0.7776(3) 0.097(4) Uani 1 1 d . . .
H10 H -0.2945 -0.1305 0.7669 0.116 Uiso 1 1 calc R . .
C11 C -0.1313(10) -0.0248(9) 0.7856(3) 0.086(3) Uani 1 1 d . . .
H11 H -0.1035 -0.0765 0.7805 0.103 Uiso 1 1 calc R . .
C12 C -0.0547(8) 0.0863(8) 0.8016(2) 0.061(2) Uani 1 1 d . . .
H12 H 0.0228 0.1075 0.8075 0.073 Uiso 1 1 calc R . .
C13 C -0.0808(6) 0.3232(7) 0.86540(19) 0.0433(16) Uani 1 1 d . . .
C14 C -0.1040(7) 0.4167(7) 0.8663(2) 0.057(2) Uani 1 1 d . . .
H14 H -0.0869 0.4643 0.8457 0.068 Uiso 1 1 calc R . .
C15 C -0.1514(9) 0.4413(9) 0.8968(2) 0.075(3) Uani 1 1 d . . .
H15 H -0.1645 0.5051 0.8963 0.090 Uiso 1 1 calc R . .
C16 C -0.1787(9) 0.3741(10) 0.9271(2) 0.080(3) Uani 1 1 d . . .
H16 H -0.2074 0.3930 0.9478 0.096 Uiso 1 1 calc R . .
C17 C -0.1634(7) 0.2763(9) 0.9271(2) 0.063(2) Uani 1 1 d . . .
C18 C -0.1147(6) 0.2493(7) 0.89686(19) 0.0469(17) Uani 1 1 d . . .
C19 C -0.1227(6) 0.1295(7) 0.9057(2) 0.0539(18) Uani 1 1 d . . .
C20 C -0.1337(9) 0.1224(10) 0.9481(3) 0.078(3) Uani 1 1 d . . .
H20A H -0.1792 0.0407 0.9561 0.094 Uiso 1 1 calc R . .
H20B H -0.0561 0.1585 0.9595 0.094 Uiso 1 1 calc R . .
C21 C -0.1975(10) 0.1907(12) 0.9580(2) 0.095(4) Uani 1 1 d . . .
H21A H -0.2826 0.1385 0.9591 0.114 Uiso 1 1 calc R . .
H21B H -0.1701 0.2313 0.9813 0.114 Uiso 1 1 calc R . .
C22 C -0.2365(6) 0.0251(8) 0.8882(2) 0.064(2) Uani 1 1 d . . .
H22A H -0.3045 0.0024 0.9039 0.077 Uiso 1 1 calc R . .
H22B H -0.2520 0.0480 0.8645 0.077 Uiso 1 1 calc R . .
C23 C -0.2118(7) -0.0779(8) 0.8841(3) 0.078(3) Uani 1 1 d . . .
H23A H -0.2461 -0.1334 0.9043 0.093 Uiso 1 1 calc R . .
H23B H -0.2435 -0.1197 0.8612 0.093 Uiso 1 1 calc R . .
C24 C -0.0788(7) -0.0182(7) 0.8846(2) 0.060(2) Uani 1 1 d . . .
C25 C -0.0095(9) -0.0704(8) 0.8781(3) 0.075(3) Uani 1 1 d . . .
H25 H -0.0438 -0.1487 0.8703 0.090 Uiso 1 1 calc R . .
C26 C 0.1116(9) -0.0024(9) 0.8833(3) 0.085(3) Uani 1 1 d . . .
H26 H 0.1586 -0.0365 0.8799 0.102 Uiso 1 1 calc R . .
C27 C 0.1643(7) 0.1156(8) 0.8937(3) 0.071(2) Uani 1 1 d . . .
H27 H 0.2458 0.1601 0.8970 0.085 Uiso 1 1 calc R . .
C28 C 0.0943(6) 0.1663(7) 0.8989(2) 0.0514(19) Uani 1 1 d . . .
C29 C -0.0289(6) 0.1002(7) 0.89397(19) 0.0487(17) Uani 1 1 d . . .
C30 C 0.1481(6) 0.2926(7) 0.91134(18) 0.0454(16) Uani 1 1 d . . .
C31 C 0.2349(7) 0.4912(7) 0.9152(2) 0.059(2) Uani 1 1 d . . .
H31 H 0.3214 0.5297 0.9157 0.070 Uiso 1 1 calc R . .
C32 C 0.1855(10) 0.4317(9) 0.9524(3) 0.082(3) Uani 1 1 d . . .
H32A H 0.2450 0.4685 0.9714 0.099 Uiso 1 1 calc R . .
H32B H 0.1168 0.4377 0.9591 0.099 Uiso 1 1 calc R . .
C33 C 0.1995(10) 0.5823(9) 0.9036(3) 0.081(3) Uani 1 1 d . . .
H33 H 0.1153 0.5391 0.8971 0.097 Uiso 1 1 calc R . .
C34 C 0.2679(13) 0.6505(10) 0.8702(4) 0.109(4) Uani 1 1 d . . .
H34A H 0.3512 0.6895 0.8754 0.163 Uiso 1 1 calc R . .
H34B H 0.2460 0.7086 0.8641 0.163 Uiso 1 1 calc R . .
H34C H 0.2501 0.5971 0.8500 0.163 Uiso 1 1 calc R . .
C35 C 0.2156(15) 0.6665(12) 0.9352(3) 0.126(5) Uani 1 1 d . . .
H35A H 0.2949 0.7012 0.9445 0.189 Uiso 1 1 calc R . .
H35B H 0.1604 0.6231 0.9544 0.189 Uiso 1 1 calc R . .
H35C H 0.2015 0.7279 0.9265 0.189 Uiso 1 1 calc R . .
C36 C 0.3583(8) 0.3588(11) 0.8406(3) 0.075(3) Uani 1 1 d . . .
H36 H 0.3236 0.3180 0.8621 0.090 Uiso 1 1 calc R . .
C37 C 0.3955(7) 0.4762(10) 0.8396(3) 0.076(3) Uani 1 1 d . . .
H37 H 0.3859 0.5110 0.8605 0.091 Uiso 1 1 calc R . .
C38 C 0.4514(10) 0.5539(14) 0.8065(4) 0.128(5) Uani 1 1 d . . .
H38A H 0.4808 0.6354 0.8138 0.154 Uiso 1 1 calc R . .
H38B H 0.5193 0.5470 0.7994 0.154 Uiso 1 1 calc R . .
C39 C 0.3794(10) 0.5317(13) 0.7750(3) 0.120(5) Uani 1 1 d . . .
H39A H 0.4146 0.5111 0.7550 0.144 Uiso 1 1 calc R . .
H39B H 0.3817 0.6048 0.7684 0.144 Uiso 1 1 calc R . .
C40 C 0.2515(9) 0.4362(13) 0.7782(3) 0.084(3) Uani 1 1 d . . .
H40 H 0.1949 0.4595 0.7799 0.101 Uiso 1 1 calc R . .
C41 C 0.2134(8) 0.3185(12) 0.7787(2) 0.082(3) Uani 1 1 d . . .
H41 H 0.1322 0.2667 0.7798 0.099 Uiso 1 1 calc R . .
C42 C 0.2933(12) 0.2654(15) 0.7775(4) 0.126(5) Uani 1 1 d . . .
H42A H 0.2441 0.1803 0.7749 0.152 Uiso 1 1 calc R . .
H42B H 0.3422 0.2946 0.7557 0.152 Uiso 1 1 calc R . .
C43 C 0.3699(12) 0.2891(13) 0.8086(4) 0.118(4) Uani 1 1 d . . .
H43A H 0.4511 0.3321 0.8000 0.142 Uiso 1 1 calc R . .
H43B H 0.3563 0.2138 0.8181 0.142 Uiso 1 1 calc R . .
B1 B 0.6743(6) 0.6457(6) 0.6756(2) 0.0370(15) Uani 1 1 d . . .
C44 C 0.6894(5) 0.5892(5) 0.63748(17) 0.0357(13) Uani 1 1 d . . .
C45 C 0.6312(6) 0.5824(6) 0.60451(18) 0.0426(15) Uani 1 1 d . . .
H45 H 0.5777 0.6097 0.6037 0.051 Uiso 1 1 calc R . .
C46 C 0.6516(6) 0.5356(6) 0.57298(19) 0.0478(17) Uani 1 1 d . A .
C47 C 0.7335(7) 0.4967(6) 0.5725(2) 0.0527(18) Uani 1 1 d . . .
H47 H 0.7485 0.4673 0.5511 0.063 Uiso 1 1 calc R . .
C48 C 0.7916(6) 0.5035(6) 0.6047(2) 0.0461(17) Uani 1 1 d . B .
C49 C 0.7701(6) 0.5488(6) 0.63589(18) 0.0411(15) Uani 1 1 d . . .
H49 H 0.8115 0.5527 0.6571 0.049 Uiso 1 1 calc R . .
C50 C 0.5912(6) 0.5328(6) 0.5391(2) 0.066(2) Uani 1 1 d D . .
C51 C 0.8770(6) 0.4631(6) 0.60565(17) 0.062(2) Uani 1 1 d D . .
C52 C 0.5457(5) 0.6407(5) 0.67908(16) 0.0374(13) Uani 1 1 d . . .
C53 C 0.5336(6) 0.7319(6) 0.69551(17) 0.0396(14) Uani 1 1 d . . .
H53 H 0.6010 0.7994 0.7037 0.047 Uiso 1 1 calc R . .
C54 C 0.4234(6) 0.7236(6) 0.69980(17) 0.0400(14) Uani 1 1 d . C .
C55 C 0.3214(6) 0.6247(6) 0.68910(18) 0.0446(15) Uani 1 1 d . . .
H55 H 0.2480 0.6188 0.6925 0.054 Uiso 1 1 calc R . .
C56 C 0.3308(6) 0.5338(6) 0.6731(2) 0.0493(17) Uani 1 1 d . D .
C57 C 0.4407(6) 0.5437(6) 0.66835(19) 0.0441(15) Uani 1 1 d . . .
H57 H 0.4438 0.4811 0.6572 0.053 Uiso 1 1 calc R . .
C58 C 0.4174(6) 0.8208(6) 0.7169(2) 0.064(2) Uani 1 1 d D . .
C59 C 0.2242(6) 0.4285(7) 0.6611(2) 0.081(3) Uani 1 1 d D . .
C60 C 0.6761(5) 0.5670(5) 0.71107(17) 0.0359(13) Uani 1 1 d . . .
C61 C 0.7178(6) 0.6145(6) 0.74511(19) 0.0439(15) Uani 1 1 d . . .
H61 H 0.7456 0.6948 0.7485 0.053 Uiso 1 1 calc R . .
C62 C 0.7206(6) 0.5493(6) 0.77449(18) 0.0440(15) Uani 1 1 d . E .
C63 C 0.6797(6) 0.4294(7) 0.7706(2) 0.0487(17) Uani 1 1 d . . .
H63 H 0.6834 0.3850 0.7899 0.058 Uiso 1 1 calc R . .
C64 C 0.6340(6) 0.3788(6) 0.7378(2) 0.0447(15) Uani 1 1 d . F .
C65 C 0.6306(6) 0.4450(6) 0.70805(19) 0.0426(15) Uani 1 1 d . . .
H65 H 0.5975 0.4072 0.6860 0.051 Uiso 1 1 calc R . .
C66 C 0.7676(6) 0.6059(6) 0.80949(18) 0.062(2) Uani 1 1 d D . .
C67 C 0.5873(6) 0.2520(6) 0.73229(19) 0.063(2) Uani 1 1 d D . .
C68 C 0.7861(5) 0.7819(5) 0.67674(18) 0.0383(14) Uani 1 1 d . . .
C69 C 0.8951(6) 0.8106(7) 0.69171(19) 0.0465(16) Uani 1 1 d . . .
H69 H 0.9048 0.7512 0.7024 0.056 Uiso 1 1 calc R . .
C70 C 0.9913(6) 0.9271(7) 0.6912(2) 0.0502(18) Uani 1 1 d . G .
C71 C 0.9801(7) 1.0173(7) 0.6771(2) 0.061(2) Uani 1 1 d . . .
H71 H 1.0421 1.0950 0.6787 0.073 Uiso 1 1 calc R . .
C72 C 0.8745(6) 0.9915(7) 0.6602(2) 0.0546(19) Uani 1 1 d . H .
C73 C 0.7810(6) 0.8755(6) 0.65973(19) 0.0466(16) Uani 1 1 d . . .
H73 H 0.7119 0.8593 0.6476 0.056 Uiso 1 1 calc R . .
C74 C 1.0997(6) 0.9491(7) 0.70883(18) 0.075(3) Uani 1 1 d D . .
C75 C 0.8589(7) 1.0856(7) 0.6456(2) 0.082(3) Uani 1 1 d D . .
F1 F 0.4740(8) 0.4972(18) 0.5438(4) 0.089(5) Uani 0.54(3) 1 d PDU A 1
F2 F 0.6308(17) 0.6425(9) 0.5229(5) 0.099(6) Uani 0.54(3) 1 d PDU A 1
F3 F 0.5951(19) 0.4637(19) 0.5125(4) 0.109(6) Uani 0.54(3) 1 d PDU A 1
F4 F 0.8731(16) 0.3983(16) 0.6349(3) 0.079(4) Uani 0.58(3) 1 d PDU B 1
F5 F 0.9899(7) 0.5548(8) 0.6039(5) 0.082(4) Uani 0.58(3) 1 d PDU B 1
F6 F 0.8686(14) 0.3953(14) 0.5759(3) 0.081(4) Uani 0.58(3) 1 d PDU B 1
F7 F 0.5141(8) 0.9314(6) 0.7116(3) 0.087(4) Uani 0.688(19) 1 d PDU C 1
F8 F 0.3235(9) 0.8306(10) 0.7077(4) 0.095(4) Uani 0.688(19) 1 d PDU C 1
F9 F 0.4188(12) 0.8169(9) 0.7548(2) 0.095(4) Uani 0.688(19) 1 d PDU C 1
F10 F 0.2276(7) 0.4042(9) 0.6248(2) 0.109(4) Uani 0.691(14) 1 d PDU D 1
F11 F 0.2127(9) 0.3279(7) 0.6774(3) 0.115(4) Uani 0.691(14) 1 d PDU D 1
F12 F 0.1221(6) 0.4284(9) 0.6648(4) 0.104(4) Uani 0.691(14) 1 d PDU D 1
F13 F 0.7647(12) 0.7069(9) 0.8165(3) 0.065(3) Uani 0.64(2) 1 d PDU E 1
F14 F 0.8781(7) 0.6305(12) 0.8177(3) 0.081(4) Uani 0.64(2) 1 d PDU E 1
F15 F 0.7029(11) 0.5329(8) 0.8390(2) 0.082(4) Uani 0.64(2) 1 d PDU E 1
F16 F 0.6105(16) 0.1957(10) 0.7590(4) 0.091(5) Uani 0.60(3) 1 d PDU F 1
F17 F 0.4680(6) 0.1925(9) 0.7276(5) 0.073(4) Uani 0.60(3) 1 d PDU F 1
F18 F 0.6269(15) 0.2261(9) 0.7005(4) 0.101(5) Uani 0.60(3) 1 d PDU F 1
F19 F 1.0962(9) 0.9527(16) 0.74596(19) 0.095(4) Uani 0.70(3) 1 d PDU G 1
F20 F 1.1307(10) 0.8627(12) 0.7016(4) 0.106(4) Uani 0.70(3) 1 d PDU G 1
F21 F 1.1987(7) 1.0517(10) 0.6997(4) 0.103(4) Uani 0.70(3) 1 d PDU G 1
F22 F 0.8047(16) 1.1274(13) 0.6678(4) 0.129(5) Uani 0.65(2) 1 d PDU H 1
F23 F 0.9619(8) 1.1804(9) 0.6344(4) 0.100(4) Uani 0.65(2) 1 d PDU H 1
F24 F 0.7880(11) 1.0512(8) 0.6144(3) 0.101(4) Uani 0.65(2) 1 d PDU H 1
F1' F 0.4968(15) 0.550(2) 0.5411(5) 0.085(6) Uani 0.46(3) 1 d PDU A 2
F2' F 0.6641(12) 0.6076(18) 0.5132(4) 0.089(6) Uani 0.46(3) 1 d PDU A 2
F3' F 0.5426(18) 0.4232(11) 0.5222(5) 0.078(5) Uani 0.46(3) 1 d PDU A 2
F4' F 0.8336(16) 0.3590(13) 0.6249(5) 0.068(5) Uani 0.42(3) 1 d PDU B 2
F5' F 0.9807(13) 0.5344(17) 0.6254(7) 0.097(7) Uani 0.42(3) 1 d PDU B 2
F6' F 0.918(2) 0.442(2) 0.5741(3) 0.086(6) Uani 0.42(3) 1 d PDU B 2
F7' F 0.451(2) 0.9131(16) 0.6921(5) 0.099(8) Uani 0.312(19) 1 d PDU C 2
F8' F 0.3053(10) 0.7945(18) 0.7271(7) 0.083(7) Uani 0.312(19) 1 d PDU C 2
F9' F 0.484(2) 0.871(2) 0.7467(5) 0.105(8) Uani 0.312(19) 1 d PDU C 2
F10' F 0.164(2) 0.455(2) 0.6349(6) 0.130(10) Uani 0.309(14) 1 d PDU D 2
F11' F 0.2286(18) 0.3353(15) 0.6470(7) 0.102(8) Uani 0.309(14) 1 d PDU D 2
F12' F 0.1385(13) 0.3795(15) 0.6886(4) 0.080(6) Uani 0.309(14) 1 d PDU D 2
F13' F 0.7198(17) 0.6694(18) 0.8233(6) 0.075(6) Uani 0.36(2) 1 d PDU E 2
F14' F 0.8877(11) 0.6937(18) 0.8047(7) 0.103(8) Uani 0.36(2) 1 d PDU E 2
F15' F 0.774(2) 0.5440(15) 0.8384(4) 0.098(7) Uani 0.36(2) 1 d PDU E 2
F16' F 0.553(2) 0.1905(13) 0.7647(3) 0.069(5) Uani 0.40(3) 1 d PDU F 2
F17' F 0.4919(17) 0.1934(16) 0.7096(6) 0.098(7) Uani 0.40(3) 1 d PDU F 2
F18' F 0.6672(13) 0.2230(14) 0.7186(7) 0.085(6) Uani 0.40(3) 1 d PDU F 2
F19' F 1.0905(17) 0.894(2) 0.7420(4) 0.065(6) Uani 0.30(3) 1 d PDU G 2
F20' F 1.1687(18) 0.920(3) 0.6883(4) 0.071(7) Uani 0.30(3) 1 d PDU G 2
F21' F 1.173(2) 1.0687(10) 0.7160(8) 0.084(8) Uani 0.30(3) 1 d PDU G 2
F22' F 0.885(2) 1.1694(16) 0.6738(4) 0.101(7) Uani 0.35(2) 1 d PDU H 2
F23' F 0.9331(18) 1.1569(19) 0.6184(5) 0.097(7) Uani 0.35(2) 1 d PDU H 2
F24' F 0.7486(10) 1.0644(15) 0.6362(7) 0.094(7) Uani 0.35(2) 1 d PDU H 2

loop_
_atom_site_aniso_label
_atom_site_aniso_U_11
_atom_site_aniso_U_22
_atom_site_aniso_U_33
_atom_site_aniso_U_23
_atom_site_aniso_U_13
_atom_site_aniso_U_12
Ir1 0.03673(15) 0.0681(2) 0.03842(11) 0.00725(13) 0.00196(13) 0.02767(16)
P1 0.0371(9) 0.0601(11) 0.0306(8) 0.0012(7) 0.0002(7) 0.0298(8)
N1 0.043(3) 0.056(4) 0.045(4) -0.009(3) -0.009(3) 0.027(3)
O1 0.084(4) 0.078(4) 0.036(3) 0.003(3) -0.007(3) 0.026(3)
C1 0.045(4) 0.078(5) 0.037(4) 0.011(3) 0.004(3) 0.040(4)
C2 0.070(6) 0.084(7) 0.069(6) 0.016(5) 0.010(4) 0.045(5)
C3 0.094(7) 0.091(7) 0.083(7) 0.029(6) 0.023(6) 0.062(6)
C4 0.092(8) 0.133(11) 0.079(8) 0.054(8) 0.034(6) 0.076(8)
C5 0.072(7) 0.163(12) 0.057(6) 0.033(7) 0.003(5) 0.069(8)
C6 0.063(5) 0.108(7) 0.031(4) 0.009(4) -0.001(4) 0.047(5)
C7 0.054(4) 0.062(5) 0.032(3) 0.002(3) -0.006(3) 0.034(4)
C8 0.057(5) 0.080(6) 0.065(5) -0.028(4) -0.020(4) 0.039(5)
C9 0.073(6) 0.079(6) 0.089(7) -0.018(5) -0.029(5) 0.035(5)
C10 0.124(10) 0.087(7) 0.073(7) -0.034(6) -0.043(6) 0.049(7)
C11 0.111(8) 0.079(6) 0.082(7) -0.015(5) -0.011(6) 0.059(6)
C12 0.071(6) 0.075(6) 0.051(5) -0.001(4) -0.003(4) 0.048(5)
C13 0.035(3) 0.062(4) 0.038(4) 0.002(3) -0.001(3) 0.029(3)
C14 0.059(5) 0.071(5) 0.057(5) 0.005(4) 0.009(4) 0.046(4)
C15 0.091(6) 0.106(7) 0.072(6) -0.017(5) -0.007(5) 0.084(6)
C16 0.107(7) 0.126(8) 0.045(5) 0.003(5) 0.018(5) 0.086(7)
C17 0.067(5) 0.111(7) 0.035(4) 0.014(4) 0.015(3) 0.062(5)
C18 0.034(4) 0.069(5) 0.043(4) 0.006(3) 0.007(3) 0.030(4)
C19 0.041(4) 0.068(5) 0.057(4) 0.014(4) 0.008(3) 0.030(4)
C20 0.060(6) 0.117(9) 0.071(7) 0.031(6) 0.019(5) 0.054(6)
C21 0.104(8) 0.169(11) 0.044(5) 0.021(6) 0.023(5) 0.092(8)
C22 0.037(4) 0.086(6) 0.057(5) 0.013(4) 0.000(3) 0.022(4)
C23 0.056(5) 0.064(5) 0.093(7) 0.008(5) -0.006(5) 0.014(4)
C24 0.064(5) 0.066(5) 0.045(4) 0.004(4) -0.002(4) 0.029(4)
C25 0.085(7) 0.054(5) 0.092(7) 0.003(5) 0.001(5) 0.038(5)
C26 0.074(7) 0.075(6) 0.116(9) 0.009(6) 0.021(6) 0.045(6)
C27 0.050(5) 0.083(6) 0.087(6) 0.011(5) -0.001(4) 0.039(5)
C28 0.039(4) 0.058(5) 0.054(4) 0.011(4) 0.002(3) 0.022(4)
C29 0.045(4) 0.064(5) 0.037(4) 0.017(3) 0.010(3) 0.028(4)
C30 0.044(4) 0.063(5) 0.033(3) 0.002(3) -0.003(3) 0.029(4)
C31 0.051(4) 0.064(5) 0.054(4) -0.014(4) -0.025(3) 0.024(4)
C32 0.096(7) 0.089(7) 0.055(5) -0.020(5) -0.011(5) 0.041(6)
C33 0.092(7) 0.073(6) 0.077(7) -0.031(5) -0.038(6) 0.041(6)
C34 0.145(11) 0.068(7) 0.117(10) -0.006(7) -0.033(9) 0.056(8)
C35 0.221(16) 0.116(10) 0.080(8) -0.038(7) -0.050(9) 0.114(11)
C36 0.059(5) 0.117(8) 0.065(6) 0.020(6) 0.011(4) 0.055(6)
C37 0.037(4) 0.109(8) 0.064(5) 0.013(5) 0.001(4) 0.023(5)
C38 0.067(7) 0.155(12) 0.116(11) 0.056(9) 0.029(7) 0.019(7)
C39 0.076(8) 0.172(13) 0.081(8) 0.058(8) 0.022(6) 0.040(8)
C40 0.065(6) 0.154(11) 0.049(5) 0.022(6) 0.011(5) 0.066(7)
C41 0.055(5) 0.146(10) 0.038(5) -0.015(6) 0.007(4) 0.044(6)
C42 0.099(9) 0.203(15) 0.117(11) -0.047(10) -0.006(8) 0.105(11)
C43 0.102(9) 0.158(12) 0.133(11) -0.004(9) 0.004(8) 0.093(9)
B1 0.032(4) 0.039(4) 0.037(4) 0.005(3) 0.007(3) 0.015(3)
C44 0.033(3) 0.030(3) 0.041(3) 0.001(3) 0.006(3) 0.014(3)
C45 0.037(3) 0.041(4) 0.045(4) 0.006(3) 0.002(3) 0.017(3)
C46 0.042(4) 0.037(4) 0.046(4) 0.001(3) -0.006(3) 0.005(3)
C47 0.056(4) 0.043(4) 0.049(4) 0.001(3) 0.016(3) 0.018(4)
C48 0.054(4) 0.040(4) 0.049(4) 0.004(3) 0.013(3) 0.028(3)
C49 0.040(4) 0.040(4) 0.042(4) -0.002(3) 0.004(3) 0.018(3)
C50 0.057(5) 0.076(6) 0.048(5) 0.008(4) 0.006(4) 0.021(5)
C51 0.068(5) 0.067(5) 0.054(5) 0.006(4) 0.018(4) 0.036(4)
C52 0.036(3) 0.038(3) 0.037(3) 0.009(3) 0.002(3) 0.018(3)
C53 0.039(3) 0.039(3) 0.040(3) 0.001(3) -0.007(3) 0.018(3)
C54 0.047(4) 0.041(3) 0.034(3) -0.003(3) -0.004(3) 0.024(3)
C55 0.033(3) 0.061(4) 0.044(4) -0.005(3) 0.002(3) 0.026(3)
C56 0.042(4) 0.053(4) 0.052(4) -0.011(3) -0.004(3) 0.023(3)
C57 0.039(4) 0.043(4) 0.051(4) -0.003(3) 0.002(3) 0.021(3)
C58 0.057(5) 0.060(5) 0.080(6) -0.012(4) -0.004(4) 0.033(4)
C59 0.045(5) 0.071(6) 0.117(9) -0.035(6) 0.000(5) 0.022(4)
C60 0.031(3) 0.040(3) 0.039(3) 0.001(3) 0.005(3) 0.019(3)
C61 0.039(4) 0.039(4) 0.059(4) -0.004(3) -0.003(3) 0.024(3)
C62 0.041(4) 0.057(4) 0.042(4) 0.000(3) 0.000(3) 0.030(3)
C63 0.045(4) 0.058(5) 0.052(4) 0.015(3) 0.004(3) 0.033(4)
C64 0.041(4) 0.042(4) 0.055(4) 0.009(3) 0.004(3) 0.023(3)
C65 0.038(3) 0.045(4) 0.045(4) 0.005(3) -0.001(3) 0.021(3)
C66 0.069(6) 0.093(7) 0.042(4) -0.011(4) -0.010(4) 0.053(5)
C67 0.057(5) 0.055(5) 0.076(6) 0.022(4) 0.006(4) 0.027(4)
C68 0.033(3) 0.037(3) 0.043(4) -0.003(3) 0.003(3) 0.016(3)
C69 0.047(4) 0.057(4) 0.044(4) 0.007(3) 0.007(3) 0.032(4)
C70 0.026(3) 0.063(5) 0.052(4) -0.003(4) 0.003(3) 0.015(3)
C71 0.043(4) 0.050(4) 0.067(5) -0.001(4) 0.006(4) 0.006(4)
C72 0.042(4) 0.044(4) 0.072(5) 0.011(4) 0.015(4) 0.017(3)
C73 0.042(4) 0.048(4) 0.047(4) 0.009(3) -0.002(3) 0.021(3)
C74 0.053(5) 0.099(7) 0.048(5) -0.008(5) -0.004(4) 0.019(5)
C75 0.079(7) 0.053(5) 0.100(8) 0.032(5) 0.020(6) 0.025(5)
F1 0.073(7) 0.089(9) 0.087(7) 0.007(6) -0.022(5) 0.027(6)
F2 0.102(9) 0.086(7) 0.073(7) 0.020(6) -0.030(6) 0.020(6)
F3 0.113(9) 0.134(10) 0.049(6) -0.030(6) 0.005(6) 0.039(7)
F4 0.086(8) 0.100(8) 0.072(6) 0.014(6) 0.007(5) 0.062(7)
F5 0.047(5) 0.081(6) 0.114(9) 0.009(5) 0.011(5) 0.029(4)
F6 0.072(7) 0.080(7) 0.099(7) -0.025(5) 0.011(5) 0.044(6)
F7 0.087(6) 0.050(4) 0.120(7) -0.018(4) 0.000(5) 0.033(4)
F8 0.100(6) 0.109(7) 0.126(8) -0.036(6) -0.037(5) 0.089(5)
F9 0.122(8) 0.082(6) 0.080(5) -0.031(4) 0.000(5) 0.051(5)
F10 0.076(5) 0.104(7) 0.105(6) -0.058(5) -0.024(4) 0.012(4)
F11 0.114(7) 0.063(5) 0.116(7) -0.008(5) -0.007(5) 0.004(4)
F12 0.049(4) 0.113(7) 0.141(8) -0.051(6) -0.010(4) 0.033(4)
F13 0.083(7) 0.067(5) 0.051(5) -0.009(4) -0.009(5) 0.041(5)
F14 0.075(5) 0.107(7) 0.074(6) -0.025(5) -0.030(4) 0.055(5)
F15 0.093(7) 0.108(6) 0.032(4) 0.009(4) -0.001(4) 0.040(5)
F16 0.105(8) 0.065(6) 0.114(8) 0.010(5) -0.034(6) 0.050(6)
F17 0.064(5) 0.051(5) 0.098(8) -0.006(5) -0.002(5) 0.025(4)
F18 0.129(9) 0.062(6) 0.119(8) -0.005(5) 0.017(7) 0.054(6)
F19 0.075(5) 0.136(9) 0.064(5) -0.009(5) -0.013(4) 0.045(6)
F20 0.061(5) 0.138(8) 0.124(8) -0.005(6) -0.015(5) 0.054(6)
F21 0.043(4) 0.127(7) 0.092(7) 0.007(5) 0.000(4) 0.007(4)
F22 0.160(10) 0.120(8) 0.155(9) 0.021(6) 0.016(7) 0.107(8)
F23 0.093(6) 0.057(5) 0.118(8) 0.030(5) -0.016(6) 0.014(4)
F24 0.110(7) 0.090(6) 0.121(8) 0.024(5) -0.006(6) 0.065(5)
F1' 0.093(9) 0.096(10) 0.077(8) -0.004(7) -0.023(6) 0.056(7)
F2' 0.088(8) 0.106(9) 0.060(7) 0.031(6) 0.009(6) 0.040(6)
F3' 0.078(9) 0.080(8) 0.053(7) -0.021(6) -0.025(6) 0.022(6)
F4' 0.066(8) 0.060(7) 0.080(8) 0.012(6) -0.011(6) 0.033(6)
F5' 0.073(8) 0.112(10) 0.127(12) -0.013(8) -0.002(7) 0.062(7)
F6' 0.089(10) 0.109(10) 0.073(8) 0.006(6) 0.029(6) 0.059(8)
F7' 0.124(13) 0.077(10) 0.106(12) -0.010(8) 0.001(9) 0.057(9)
F8' 0.079(9) 0.077(10) 0.105(11) -0.015(8) 0.017(7) 0.048(7)
F9' 0.106(12) 0.101(12) 0.115(12) -0.035(8) -0.011(8) 0.056(9)
F10' 0.120(13) 0.124(12) 0.122(13) -0.004(9) -0.027(9) 0.044(9)
F11' 0.090(10) 0.089(10) 0.114(12) -0.032(9) 0.005(8) 0.035(8)
F12' 0.053(8) 0.073(9) 0.071(9) -0.003(7) 0.005(7) 0.000(6)
F13' 0.068(9) 0.090(10) 0.060(9) -0.012(7) 0.009(7) 0.035(7)
F14' 0.088(10) 0.117(11) 0.111(12) -0.014(8) -0.017(7) 0.055(8)
F15' 0.112(12) 0.104(10) 0.072(9) 0.004(7) -0.037(8) 0.050(8)
F16' 0.088(10) 0.048(6) 0.069(7) 0.020(5) 0.012(6) 0.032(6)
F17' 0.108(10) 0.075(8) 0.098(10) -0.010(7) -0.025(8) 0.036(7)
F18' 0.089(9) 0.074(8) 0.108(11) -0.011(7) -0.001(7) 0.052(7)
F19' 0.057(8) 0.076(10) 0.056(9) 0.000(7) -0.001(6) 0.028(7)
F20' 0.058(9) 0.105(12) 0.059(9) -0.004(7) -0.001(6) 0.046(8)
F21' 0.060(10) 0.087(11) 0.085(11) -0.017(8) -0.022(8) 0.021(8)
F22' 0.112(11) 0.088(9) 0.122(11) -0.007(7) -0.012(8) 0.064(8)
F23' 0.108(11) 0.093(10) 0.078(10) 0.016(8) 0.001(8) 0.042(8)
F24' 0.100(10) 0.074(9) 0.123(12) 0.022(8) -0.008(8) 0.054(8)

loop_
_atom_type_symbol
_atom_type_description
_atom_type_scat_dispersion_real
_atom_type_scat_dispersion_imag
_atom_type_scat_source
C C 0.0033 0.0016 'International Tables Vol C Tables 4.2.6.8 and 6.1.1.4'
H H 0.0000 0.0000 'International Tables Vol C Tables 4.2.6.8 and 6.1.1.4'
B B 0.0013 0.0007 'International Tables Vol C Tables 4.2.6.8 and 6.1.1.4'
N N 0.0061 0.0033 'International Tables Vol C Tables 4.2.6.8 and 6.1.1.4'
O O 0.0106 0.0060 'International Tables Vol C Tables 4.2.6.8 and 6.1.1.4'
F F 0.0171 0.0103 'International Tables Vol C Tables 4.2.6.8 and 6.1.1.4'
P P 0.1023 0.0942 'International Tables Vol C Tables 4.2.6.8 and 6.1.1.4'
Ir Ir -1.4442 7.9887 'International Tables Vol C Tables 4.2.6.8 and 6.1.1.4'

loop_
_geom_angle_atom_site_label_1
_geom_angle_atom_site_label_2
_geom_angle_atom_site_label_3
_geom_angle
N1 Ir1 C40 158.4(5)
N1 Ir1 C41 163.3(4)
C40 Ir1 C41 36.6(4)
N1 Ir1 C36 89.6(3)
C40 Ir1 C36 90.9(4)
C41 Ir1 C36 80.9(4)
N1 Ir1 C37 88.2(3)
C40 Ir1 C37 79.7(4)
C41 Ir1 C37 91.9(4)
C36 Ir1 C37 35.8(4)
N1 Ir1 P1 92.20(17)
C40 Ir1 P1 95.4(3)
C41 Ir1 P1 91.6(2)
C36 Ir1 P1 157.8(3)
C37 Ir1 P1 166.3(3)
C7 P1 C1 103.1(3)
C7 P1 C13 103.9(3)
C1 P1 C13 106.7(3)
C7 P1 Ir1 118.0(2)
C1 P1 Ir1 107.1(2)
C13 P1 Ir1 116.7(2)
C30 N1 C31 107.9(6)
C30 N1 Ir1 122.6(5)
C31 N1 Ir1 128.9(5)
C30 O1 C32 105.8(6)
C6 C1 C2 117.7(8)
C6 C1 P1 121.7(7)
C2 C1 P1 119.9(6)
C1 C2 C3 119.3(10)
C1 C2 H2 120.4
C3 C2 H2 120.4
C4 C3 C2 121.8(11)
C4 C3 H3 119.1
C2 C3 H3 119.1
C5 C4 C3 119.6(10)
C5 C4 H4 120.2
C3 C4 H4 120.2
C4 C5 C6 120.6(11)
C4 C5 H5 119.7
C6 C5 H5 119.7
C1 C6 C5 121.0(11)
C1 C6 H6 119.5
C5 C6 H6 119.5
C12 C7 C8 119.0(8)
C12 C7 P1 121.7(6)
C8 C7 P1 119.2(6)
C9 C8 C7 121.9(8)
C9 C8 H8 119.0
C7 C8 H8 119.0
C8 C9 C10 118.5(9)
C8 C9 H9 120.7
C10 C9 H9 120.7
C11 C10 C9 120.7(9)
C11 C10 H10 119.6
C9 C10 H10 119.6
C10 C11 C12 120.8(9)
C10 C11 H11 119.6
C12 C11 H11 119.6
C7 C12 C11 119.0(8)
C7 C12 H12 120.5
C11 C12 H12 120.5
C14 C13 C18 116.4(6)
C14 C13 P1 117.7(5)
C18 C13 P1 125.7(5)
C15 C14 C13 122.5(8)
C15 C14 H14 118.7
C13 C14 H14 118.7
C16 C15 C14 120.9(8)
C16 C15 H15 119.6
C14 C15 H15 119.6
C15 C16 C17 119.1(7)
C15 C16 H16 120.4
C17 C16 H16 120.4
C16 C17 C18 121.5(7)
C16 C17 C21 124.2(7)
C18 C17 C21 114.3(8)
C17 C18 C13 119.4(7)
C17 C18 C19 106.2(6)
C13 C18 C19 134.1(6)
C29 C19 C18 122.7(6)
C29 C19 C20 109.2(6)
C18 C19 C20 103.1(7)
C29 C19 C22 101.5(7)
C18 C19 C22 110.5(6)
C20 C19 C22 109.7(7)
C21 C20 C19 105.1(7)
C21 C20 H20A 110.7
C19 C20 H20A 110.7
C21 C20 H20B 110.7
C19 C20 H20B 110.7
H20A C20 H20B 108.8
C17 C21 C20 102.1(7)
C17 C21 H21A 111.3
C20 C21 H21A 111.3
C17 C21 H21B 111.3
C20 C21 H21B 111.3
H21A C21 H21B 109.2
C23 C22 C19 106.2(6)
C23 C22 H22A 110.5
C19 C22 H22A 110.5
C23 C22 H22B 110.5
C19 C22 H22B 110.5
H22A C22 H22B 108.7
C24 C23 C22 103.8(7)
C24 C23 H23A 111.0
C22 C23 H23A 111.0
C24 C23 H23B 111.0
C22 C23 H23B 111.0
H23A C23 H23B 109.0
C29 C24 C25 121.9(8)
C29 C24 C23 110.9(7)
C25 C24 C23 127.2(8)
C26 C25 C24 118.2(9)
C26 C25 H25 120.9
C24 C25 H25 120.9
C25 C26 C27 121.5(9)
C25 C26 H26 119.3
C27 C26 H26 119.3
C28 C27 C26 119.2(8)
C28 C27 H27 120.4
C26 C27 H27 120.4
C27 C28 C29 121.0(8)
C27 C28 C30 120.5(7)
C29 C28 C30 118.5(7)
C24 C29 C28 118.1(7)
C24 C29 C19 111.3(7)
C28 C29 C19 129.0(7)
N1 C30 O1 117.4(7)
N1 C30 C28 126.3(6)
O1 C30 C28 116.2(6)
N1 C31 C33 114.5(6)
N1 C31 C32 100.1(7)
C33 C31 C32 115.0(8)
N1 C31 H31 108.9
C33 C31 H31 108.9
C32 C31 H31 108.9
O1 C32 C31 105.3(7)
O1 C32 H32A 110.7
C31 C32 H32A 110.7
O1 C32 H32B 110.7
C31 C32 H32B 110.7
H32A C32 H32B 108.8
C34 C33 C31 111.2(9)
C34 C33 C35 110.8(10)
C31 C33 C35 111.1(8)
C34 C33 H33 107.8
C31 C33 H33 107.8
C35 C33 H33 107.8
C33 C34 H34A 109.5
C33 C34 H34B 109.5
H34A C34 H34B 109.5
C33 C34 H34C 109.5
H34A C34 H34C 109.5
H34B C34 H34C 109.5
C33 C35 H35A 109.5
C33 C35 H35B 109.5
H35A C35 H35B 109.5
C33 C35 H35C 109.5
H35A C35 H35C 109.5
H35B C35 H35C 109.5
C37 C36 C43 124.2(10)
C37 C36 Ir1 73.3(5)
C43 C36 Ir1 110.0(7)
C37 C36 H36 117.9
C43 C36 H36 117.9
Ir1 C36 H36 86.7
C36 C37 C38 124.1(11)
C36 C37 Ir1 70.9(5)
C38 C37 Ir1 110.2(7)
C36 C37 H37 117.9
C38 C37 H37 117.9
Ir1 C37 H37 88.9
C39 C38 C37 117.5(9)
C39 C38 H38A 107.9
C37 C38 H38A 107.9
C39 C38 H38B 107.9
C37 C38 H38B 107.9
H38A C38 H38B 107.2
C38 C39 C40 117.0(9)
C38 C39 H39A 108.1
C40 C39 H39A 108.1
C38 C39 H39B 108.1
C40 C39 H39B 108.1
H39A C39 H39B 107.3
C41 C40 C39 124.4(11)
C41 C40 Ir1 72.3(5)
C39 C40 Ir1 112.9(7)
C41 C40 H40 117.8
C39 C40 H40 117.8
Ir1 C40 H40 84.8
C40 C41 C42 124.8(11)
C40 C41 Ir1 71.1(6)
C42 C41 Ir1 111.7(7)
C40 C41 H41 117.6
C42 C41 H41 117.6
Ir1 C41 H41 87.1
C43 C42 C41 116.2(10)
C43 C42 H42A 108.2
C41 C42 H42A 108.2
C43 C42 H42B 108.2
C41 C42 H42B 108.2
H42A C42 H42B 107.4
C42 C43 C36 117.7(9)
C42 C43 H43A 107.9
C36 C43 H43A 107.9
C42 C43 H43B 107.9
C36 C43 H43B 107.9
H43A C43 H43B 107.2
C44 B1 C68 105.5(5)
C44 B1 C52 113.3(5)
C68 B1 C52 112.1(5)
C44 B1 C60 110.1(5)
C68 B1 C60 111.8(5)
C52 B1 C60 104.2(5)
C49 C44 C45 115.3(6)
C49 C44 B1 119.3(6)
C45 C44 B1 125.3(6)
C46 C45 C44 121.5(6)
C46 C45 H45 119.2
C44 C45 H45 119.2
C45 C46 C47 121.4(7)
C45 C46 C50 119.7(7)
C47 C46 C50 118.8(7)
C48 C47 C46 117.5(7)
C48 C47 H47 121.3
C46 C47 H47 121.3
C49 C48 C47 120.7(7)
C49 C48 C51 119.7(7)
C47 C48 C51 119.6(6)
C48 C49 C44 123.5(7)
C48 C49 H49 118.2
C44 C49 H49 118.2
F3 C50 F2' 74.3(9)
F3 C50 F1' 119.4(12)
F2' C50 F1' 106.7(9)
F3 C50 F1 105.8(9)
F2' C50 F1 126.6(11)
F1' C50 F1 25.7(8)
F3 C50 F2 105.4(8)
F2' C50 F2 36.1(7)
F1' C50 F2 75.7(9)
F1 C50 F2 100.3(8)
F3 C50 F3' 30.3(7)
F2' C50 F3' 103.1(9)
F1' C50 F3' 102.1(9)
F1 C50 F3' 81.3(9)
F2 C50 F3' 128.1(10)
F3 C50 C46 115.5(9)
F2' C50 C46 113.6(9)
F1' C50 C46 118.2(10)
F1 C50 C46 113.6(9)
F2 C50 C46 114.7(7)
F3' C50 C46 111.6(8)
F4 C51 F6' 116.1(12)
F4 C51 F5 105.8(8)
F6' C51 F5 77.0(9)
F4 C51 F6 104.8(8)
F6' C51 F6 26.7(8)
F5 C51 F6 103.4(7)
F4 C51 F4' 26.7(7)
F6' C51 F4' 104.0(9)
F5 C51 F4' 128.5(10)
F6 C51 F4' 84.6(9)
F4 C51 F5' 74.3(9)
F6' C51 F5' 103.0(9)
F5 C51 F5' 34.5(8)
F6 C51 F5' 125.1(10)
F4' C51 F5' 100.1(9)
F4 C51 C48 116.9(8)
F6' C51 C48 120.4(10)
F5 C51 C48 111.8(7)
F6 C51 C48 112.9(8)
F4' C51 C48 111.0(9)
F5' C51 C48 115.7(9)
C57 C52 C53 114.6(6)
C57 C52 B1 122.6(6)
C53 C52 B1 122.7(6)
C54 C53 C52 121.9(6)
C54 C53 H53 119.0
C52 C53 H53 119.0
C55 C54 C53 121.3(6)
C55 C54 C58 119.7(6)
C53 C54 C58 119.0(6)
C54 C55 C56 117.9(6)
C54 C55 H55 121.0
C56 C55 H55 121.0
C55 C56 C57 120.4(6)
C55 C56 C59 119.1(6)
C57 C56 C59 120.5(6)
C52 C57 C56 123.9(6)
C52 C57 H57 118.1
C56 C57 H57 118.1
F8 C58 F9' 124.2(12)
F8 C58 F7 105.6(7)
F9' C58 F7 64.6(11)
F8 C58 F8' 34.9(8)
F9' C58 F8' 104.8(10)
F7 C58 F8' 127.1(11)
F8 C58 F9 106.4(7)
F9' C58 F9 36.0(10)
F7 C58 F9 99.0(7)
F8' C58 F9 75.7(10)
F8 C58 F7' 70.2(10)
F9' C58 F7' 105.2(10)
F7 C58 F7' 43.5(10)
F8' C58 F7' 103.1(10)
F9 C58 F7' 132.7(11)
F8 C58 C54 115.4(7)
F9' C58 C54 117.7(11)
F7 C58 C54 115.8(6)
F8' C58 C54 114.4(10)
F9 C58 C54 112.9(6)
F7' C58 C54 110.3(10)
F12 C59 F11' 121.9(11)
F12 C59 F10 104.2(8)
F11' C59 F10 53.1(10)
F12 C59 F11 108.7(8)
F11' C59 F11 48.6(10)
F10 C59 F11 101.4(7)
F12 C59 F10' 51.7(9)
F11' C59 F10' 104.5(11)
F10 C59 F10' 58.8(10)
F11 C59 F10' 136.9(13)
F12 C59 F12' 50.0(8)
F11' C59 F12' 104.3(10)
F10 C59 F12' 134.5(10)
F11 C59 F12' 64.8(9)
F10' C59 F12' 100.5(10)
F12 C59 C56 116.9(7)
F11' C59 C56 121.1(10)
F10 C59 C56 112.7(7)
F11 C59 C56 111.6(7)
F10' C59 C56 111.4(12)
F12' C59 C56 112.7(9)
C61 C60 C65 115.6(6)
C61 C60 B1 123.4(6)
C65 C60 B1 120.9(6)
C60 C61 C62 123.4(6)
C60 C61 H61 118.3
C62 C61 H61 118.3
C61 C62 C63 120.2(7)
C61 C62 C66 120.4(6)
C63 C62 C66 119.4(6)
C64 C63 C62 118.0(6)
C64 C63 H63 121.0
C62 C63 H63 121.0
C63 C64 C65 121.8(7)
C63 C64 C67 120.4(6)
C65 C64 C67 117.8(6)
C60 C65 C64 120.9(6)
C60 C65 H65 119.5
C64 C65 H65 119.5
F14 C66 F15' 65.9(10)
F14 C66 F13' 122.4(11)
F15' C66 F13' 105.1(10)
F14 C66 F13 105.8(7)
F15' C66 F13 118.1(11)
F13' C66 F13 25.4(8)
F14 C66 F15 101.6(6)
F15' C66 F15 36.5(9)
F13' C66 F15 80.0(10)
F13 C66 F15 102.3(7)
F14 C66 F14' 38.1(8)
F15' C66 F14' 101.8(9)
F13' C66 F14' 102.2(10)
F13 C66 F14' 78.1(9)
F15 C66 F14' 133.6(11)
F14 C66 C62 116.6(6)
F15' C66 C62 121.3(10)
F13' C66 C62 115.5(10)
F13 C66 C62 116.7(7)
F15 C66 C62 111.9(7)
F14' C66 C62 108.7(10)
F16 C67 F17 106.6(8)
F16 C67 F17' 121.7(11)
F17 C67 F17' 30.8(8)
F16 C67 F18' 72.7(8)
F17 C67 F18' 127.5(10)
F17' C67 F18' 103.3(10)
F16 C67 F16' 32.1(6)
F17 C67 F16' 80.1(8)
F17' C67 F16' 104.7(9)
F18' C67 F16' 103.0(8)
F16 C67 F18 105.2(8)
F17 C67 F18 102.4(8)
F17' C67 F18 72.6(10)
F18' C67 F18 36.4(7)
F16' C67 F18 129.4(10)
F16 C67 C64 116.0(8)
F17 C67 C64 112.0(7)
F17' C67 C64 117.7(10)
F18' C67 C64 114.7(9)
F16' C67 C64 111.8(9)
F18 C67 C64 113.4(7)
C69 C68 C73 115.3(6)
C69 C68 B1 122.5(6)
C73 C68 B1 122.0(6)
C68 C69 C70 121.8(7)
C68 C69 H69 119.1
C70 C69 H69 119.1
C71 C70 C69 121.1(7)
C71 C70 C74 121.0(7)
C69 C70 C74 117.7(7)
C70 C71 C72 118.8(7)
C70 C71 H71 120.6
C72 C71 H71 120.6
C71 C72 C73 119.6(7)
C71 C72 C75 120.2(7)
C73 C72 C75 120.0(7)
C72 C73 C68 123.0(6)
C72 C73 H73 118.5
C68 C73 H73 118.5
F21 C74 F19 104.1(7)
F21 C74 F20' 72.8(10)
F19 C74 F20' 126.6(11)
F21 C74 F19' 121.3(11)
F19 C74 F19' 31.5(8)
F20' C74 F19' 103.6(10)
F21 C74 F21' 32.4(9)
F19 C74 F21' 77.9(10)
F20' C74 F21' 103.6(10)
F19' C74 F21' 104.6(10)
F21 C74 F20 103.4(7)
F19 C74 F20 104.1(8)
F20' C74 F20 34.5(8)
F19' C74 F20 74.4(9)
F21' C74 F20 128.8(12)
F21 C74 C70 116.1(8)
F19 C74 C70 113.9(8)
F20' C74 C70 114.7(9)
F19' C74 C70 117.7(10)
F21' C74 C70 111.2(11)
F20 C74 C70 113.8(7)
F23 C75 F22 106.9(9)
F23 C75 F24' 124.8(11)
F22 C75 F24' 61.5(9)
F23 C75 F23' 28.8(8)
F22 C75 F23' 119.5(14)
F24' C75 F23' 105.7(10)
F23 C75 F24 104.1(8)
F22 C75 F24 102.9(8)
F24' C75 F24 42.9(9)
F23' C75 F24 76.0(10)
F23 C75 F22' 76.6(10)
F22 C75 F22' 39.3(8)
F24' C75 F22' 99.3(10)
F23' C75 F22' 100.8(10)
F24 C75 F22' 135.2(11)
F23 C75 C72 113.0(8)
F22 C75 C72 116.3(8)
F24' C75 C72 120.2(9)
F23' C75 C72 119.5(12)
F24 C75 C72 112.5(8)
F22' C75 C72 107.7(10)

loop_
_geom_bond_atom_site_label_1
_geom_bond_atom_site_label_2
_geom_bond_distance
Ir1 N1 2.109(7)
Ir1 C40 2.151(9)
Ir1 C41 2.165(8)
Ir1 C36 2.189(8)
Ir1 C37 2.218(8)
Ir1 P1 2.3441(17)
P1 C7 1.809(8)
P1 C1 1.844(7)
P1 C13 1.847(7)
N1 C30 1.273(9)
N1 C31 1.510(9)
O1 C30 1.337(8)
O1 C32 1.437(12)
C1 C6 1.397(11)
C1 C2 1.404(12)
C2 C3 1.412(13)
C2 H2 0.9300
C3 C4 1.361(17)
C3 H3 0.9300
C4 C5 1.358(19)
C4 H4 0.9300
C5 C6 1.405(14)
C5 H5 0.9300
C6 H6 0.9300
C7 C12 1.389(11)
C7 C8 1.392(11)
C8 C9 1.379(12)
C8 H8 0.9300
C9 C10 1.396(14)
C9 H9 0.9300
C10 C11 1.360(15)
C10 H10 0.9300
C11 C12 1.411(13)
C11 H11 0.9300
C12 H12 0.9300
C13 C14 1.395(10)
C13 C18 1.421(10)
C14 C15 1.387(11)
C14 H14 0.9300
C15 C16 1.345(13)
C15 H15 0.9300
C16 C17 1.386(12)
C16 H16 0.9300
C17 C18 1.404(10)
C17 C21 1.491(12)
C18 C19 1.547(10)
C19 C29 1.515(10)
C19 C20 1.553(12)
C19 C22 1.564(11)
C20 C21 1.538(14)
C20 H20A 0.9700
C20 H20B 0.9700
C21 H21A 0.9700
C21 H21B 0.9700
C22 C23 1.538(13)
C22 H22A 0.9700
C22 H22B 0.9700
C23 C24 1.506(12)
C23 H23A 0.9700
C23 H23B 0.9700
C24 C29 1.386(11)
C24 C25 1.397(12)
C25 C26 1.385(14)
C25 H25 0.9300
C26 C27 1.388(13)
C26 H26 0.9300
C27 C28 1.383(11)
C27 H27 0.9300
C28 C29 1.405(10)
C28 C30 1.502(11)
C31 C33 1.534(13)
C31 C32 1.539(12)
C31 H31 0.9800
C32 H32A 0.9700
C32 H32B 0.9700
C33 C34 1.509(16)
C33 C35 1.535(14)
C33 H33 0.9800
C34 H34A 0.9600
C34 H34B 0.9600
C34 H34C 0.9600
C35 H35A 0.9600
C35 H35B 0.9600
C35 H35C 0.9600
C36 C37 1.356(14)
C36 C43 1.534(16)
C36 H36 0.9300
C37 C38 1.510(14)
C37 H37 0.9300
C38 C39 1.418(16)
C38 H38A 0.9700
C38 H38B 0.9700
C39 C40 1.507(16)
C39 H39A 0.9700
C39 H39B 0.9700
C40 C41 1.356(16)
C40 H40 0.9300
C41 C42 1.514(16)
C41 H41 0.9300
C42 C43 1.442(17)
C42 H42A 0.9700
C42 H42B 0.9700
C43 H43A 0.9700
C43 H43B 0.9700
B1 C44 1.633(9)
B1 C68 1.641(9)
B1 C52 1.652(9)
B1 C60 1.659(10)
C44 C49 1.394(9)
C44 C45 1.402(9)
C45 C46 1.389(10)
C45 H45 0.9300
C46 C47 1.395(11)
C46 C50 1.457(10)
C47 C48 1.379(11)
C47 H47 0.9300
C48 C49 1.375(9)
C48 C51 1.450(10)
C49 H49 0.9300
C50 F3 1.344(8)
C50 F2' 1.351(9)
C50 F1' 1.361(9)
C50 F1 1.369(9)
C50 F2 1.387(9)
C50 F3' 1.387(9)
C51 F4 1.346(8)
C51 F6' 1.353(9)
C51 F5 1.357(8)
C51 F6 1.371(8)
C51 F4' 1.375(9)
C51 F5' 1.399(9)
C52 C57 1.378(9)
C52 C53 1.410(9)
C53 C54 1.396(9)
C53 H53 0.9300
C54 C55 1.368(9)
C54 C58 1.449(9)
C55 C56 1.381(9)
C55 H55 0.9300
C56 C57 1.385(10)
C56 C59 1.449(10)
C57 H57 0.9300
C58 F8 1.335(8)
C58 F9' 1.345(10)
C58 F7 1.375(8)
C58 F8' 1.377(9)
C58 F9 1.386(8)
C58 F7' 1.390(9)
C59 F12 1.338(8)
C59 F11' 1.348(9)
C59 F10 1.369(8)
C59 F11 1.378(8)
C59 F10' 1.396(10)
C59 F12' 1.397(9)
C60 C61 1.374(9)
C60 C65 1.397(9)
C61 C62 1.381(9)
C61 H61 0.9300
C62 C63 1.385(10)
C62 C66 1.449(9)
C63 C64 1.353(10)
C63 H63 0.9300
C64 C65 1.403(9)
C64 C67 1.463(10)
C65 H65 0.9300
C66 F14 1.344(8)
C66 F15' 1.356(9)
C66 F13' 1.359(9)
C66 F13 1.363(8)
C66 F15 1.405(8)
C66 F14' 1.415(9)
C67 F16 1.343(8)
C67 F17 1.358(8)
C67 F17' 1.365(9)
C67 F18' 1.370(9)
C67 F16' 1.373(9)
C67 F18 1.380(8)
C68 C69 1.389(9)
C68 C73 1.401(9)
C69 C70 1.406(11)
C69 H69 0.9300
C70 C71 1.357(11)
C70 C74 1.446(10)
C71 C72 1.389(11)
C71 H71 0.9300
C72 C73 1.390(10)
C72 C75 1.444(11)
C73 H73 0.9300
C74 F21 1.358(8)
C74 F19 1.358(8)
C74 F20' 1.362(9)
C74 F19' 1.383(9)
C74 F21' 1.387(10)
C74 F20 1.399(8)
C75 F23 1.357(8)
C75 F22 1.357(9)
C75 F24' 1.366(9)
C75 F23' 1.375(10)
C75 F24 1.391(9)
C75 F22' 1.416(9)

loop_
_geom_torsion_atom_site_label_1
_geom_torsion_atom_site_label_2
_geom_torsion_atom_site_label_3
_geom_torsion_atom_site_label_4
_geom_torsion
N1 Ir1 P1 C7 -113.2(3)
C40 Ir1 P1 C7 87.1(5)
C41 Ir1 P1 C7 50.6(4)
C36 Ir1 P1 C7 -18.9(7)
C37 Ir1 P1 C7 155.4(11)
N1 Ir1 P1 C1 131.1(3)
C40 Ir1 P1 C1 -28.6(5)
C41 Ir1 P1 C1 -65.1(5)
C36 Ir1 P1 C1 -134.5(7)
C37 Ir1 P1 C1 39.8(11)
N1 Ir1 P1 C13 11.7(3)
C40 Ir1 P1 C13 -148.1(5)
C41 Ir1 P1 C13 175.4(5)
C36 Ir1 P1 C13 106.0(7)
C37 Ir1 P1 C13 -79.7(11)
C40 Ir1 N1 C30 -167.8(8)
C41 Ir1 N1 C30 -21.6(13)
C36 Ir1 N1 C30 -76.4(6)
C37 Ir1 N1 C30 -112.2(6)
P1 Ir1 N1 C30 81.5(5)
C40 Ir1 N1 C31 2.3(12)
C41 Ir1 N1 C31 148.6(10)
C36 Ir1 N1 C31 93.7(7)
C37 Ir1 N1 C31 57.9(6)
P1 Ir1 N1 C31 -108.4(6)
C7 P1 C1 C6 -11.3(7)
C13 P1 C1 C6 -120.4(6)
Ir1 P1 C1 C6 113.9(6)
C7 P1 C1 C2 178.3(6)
C13 P1 C1 C2 69.2(7)
Ir1 P1 C1 C2 -56.5(6)
C6 C1 C2 C3 1.5(12)
P1 C1 C2 C3 172.3(7)
C1 C2 C3 C4 -1.2(14)
C2 C3 C4 C5 0.7(15)
C3 C4 C5 C6 -0.6(16)
C2 C1 C6 C5 -1.4(12)
P1 C1 C6 C5 -172.0(7)
C4 C5 C6 C1 0.9(15)
C1 P1 C7 C12 120.2(6)
C13 P1 C7 C12 -128.6(6)
Ir1 P1 C7 C12 2.3(7)
C1 P1 C7 C8 -56.5(7)
C13 P1 C7 C8 54.7(7)
Ir1 P1 C7 C8 -174.3(5)
C12 C7 C8 C9 -0.3(13)
P1 C7 C8 C9 176.4(8)
C7 C8 C9 C10 -1.5(16)
C8 C9 C10 C11 2.0(17)
C9 C10 C11 C12 -0.6(17)
C8 C7 C12 C11 1.7(12)
P1 C7 C12 C11 -174.9(7)
C10 C11 C12 C7 -1.3(15)
C7 P1 C13 C14 -125.3(6)
C1 P1 C13 C14 -16.7(7)
Ir1 P1 C13 C14 103.0(6)
C7 P1 C13 C18 59.0(7)
C1 P1 C13 C18 167.6(6)
Ir1 P1 C13 C18 -72.7(7)
C18 C13 C14 C15 3.4(12)
P1 C13 C14 C15 -172.6(7)
C13 C14 C15 C16 -0.7(14)
C14 C15 C16 C17 -2.7(16)
C15 C16 C17 C18 3.2(15)
C15 C16 C17 C21 -175.9(10)
C16 C17 C18 C13 -0.4(13)
C21 C17 C18 C13 178.8(8)
C16 C17 C18 C19 -174.9(8)
C21 C17 C18 C19 4.3(10)
C14 C13 C18 C17 -2.8(10)
P1 C13 C18 C17 172.9(6)
C14 C13 C18 C19 169.9(7)
P1 C13 C18 C19 -14.4(12)
C17 C18 C19 C29 -144.7(8)
C13 C18 C19 C29 42.0(12)
C17 C18 C19 C20 -21.3(8)
C13 C18 C19 C20 165.3(8)
C17 C18 C19 C22 95.8(7)
C13 C18 C19 C22 -77.5(10)
C29 C19 C20 C21 162.1(8)
C18 C19 C20 C21 30.2(9)
C22 C19 C20 C21 -87.5(10)
C16 C17 C21 C20 -166.1(10)
C18 C17 C21 C20 14.8(12)
C19 C20 C21 C17 -27.3(11)
C29 C19 C22 C23 25.1(8)
C18 C19 C22 C23 156.8(7)
C20 C19 C22 C23 -90.2(8)
C19 C22 C23 C24 -21.4(9)
C22 C23 C24 C29 9.0(9)
C22 C23 C24 C25 -172.9(8)
C29 C24 C25 C26 4.0(14)
C23 C24 C25 C26 -173.9(9)
C24 C25 C26 C27 -2.2(16)
C25 C26 C27 C28 0.2(16)
C26 C27 C28 C29 0.1(13)
C26 C27 C28 C30 177.8(8)
C25 C24 C29 C28 -3.7(11)
C23 C24 C29 C28 174.5(7)
C25 C24 C29 C19 -170.6(8)
C23 C24 C29 C19 7.7(9)
C27 C28 C29 C24 1.6(11)
C30 C28 C29 C24 -176.1(6)
C27 C28 C29 C19 165.7(8)
C30 C28 C29 C19 -12.0(11)
C18 C19 C29 C24 -144.2(7)
C20 C19 C29 C24 95.3(8)
C22 C19 C29 C24 -20.5(8)
C18 C19 C29 C28 50.8(11)
C20 C19 C29 C28 -69.7(10)
C22 C19 C29 C28 174.5(7)
C31 N1 C30 O1 2.1(9)
Ir1 N1 C30 O1 174.0(5)
C31 N1 C30 C28 -179.0(7)
Ir1 N1 C30 C28 -7.0(10)
C32 O1 C30 N1 10.2(9)
C32 O1 C30 C28 -168.9(7)
C27 C28 C30 N1 91.0(10)
C29 C28 C30 N1 -91.2(9)
C27 C28 C30 O1 -90.0(9)
C29 C28 C30 O1 87.7(8)
C30 N1 C31 C33 -135.9(8)
Ir1 N1 C31 C33 52.9(10)
C30 N1 C31 C32 -12.3(8)
Ir1 N1 C31 C32 176.5(6)
C30 O1 C32 C31 -17.3(9)
N1 C31 C32 O1 17.5(9)
C33 C31 C32 O1 140.8(7)
N1 C31 C33 C34 -74.5(10)
C32 C31 C33 C34 170.3(8)
N1 C31 C33 C35 161.6(10)
C32 C31 C33 C35 46.3(12)
N1 Ir1 C36 C37 -87.5(6)
C40 Ir1 C36 C37 70.9(7)
C41 Ir1 C36 C37 106.3(7)
P1 Ir1 C36 C37 177.7(5)
N1 Ir1 C36 C43 151.5(9)
C40 Ir1 C36 C43 -50.1(9)
C41 Ir1 C36 C43 -14.7(9)
C37 Ir1 C36 C43 -121.0(11)
P1 Ir1 C36 C43 56.7(12)
C43 C36 C37 C38 1.1(16)
Ir1 C36 C37 C38 -102.0(9)
C43 C36 C37 Ir1 103.1(10)
N1 Ir1 C37 C36 91.8(6)
C40 Ir1 C37 C36 -106.2(7)
C41 Ir1 C37 C36 -71.5(7)
P1 Ir1 C37 C36 -176.3(8)
N1 Ir1 C37 C38 -147.8(10)
C40 Ir1 C37 C38 14.2(10)
C41 Ir1 C37 C38 48.9(10)
C36 Ir1 C37 C38 120.4(12)
P1 Ir1 C37 C38 -56.0(17)
C36 C37 C38 C39 66.5(18)
Ir1 C37 C38 C39 -13.7(18)
C37 C38 C39 C40 3(2)
C38 C39 C40 C41 -73.9(18)
C38 C39 C40 Ir1 9.7(18)
N1 Ir1 C40 C41 164.5(7)
C36 Ir1 C40 C41 73.3(6)
C37 Ir1 C40 C41 107.5(6)
P1 Ir1 C40 C41 -85.4(6)
N1 Ir1 C40 C39 44.0(15)
C41 Ir1 C40 C39 -120.5(12)
C36 Ir1 C40 C39 -47.2(10)
C37 Ir1 C40 C39 -13.0(10)
P1 Ir1 C40 C39 154.1(10)
C39 C40 C41 C42 2.3(16)
Ir1 C40 C41 C42 -103.8(10)
C39 C40 C41 Ir1 106.1(10)
N1 Ir1 C41 C40 -159.9(9)
C36 Ir1 C41 C40 -104.0(6)
C37 Ir1 C41 C40 -69.8(6)
P1 Ir1 C41 C40 97.0(6)
N1 Ir1 C41 C42 -39.1(17)
C40 Ir1 C41 C42 120.9(12)
C36 Ir1 C41 C42 16.8(10)
C37 Ir1 C41 C42 51.0(10)
P1 Ir1 C41 C42 -142.2(10)
C40 C41 C42 C43 65.4(17)
Ir1 C41 C42 C43 -16.1(17)
C41 C42 C43 C36 3(2)
C37 C36 C43 C42 -72.2(17)
Ir1 C36 C43 C42 10.7(16)
C68 B1 C44 C49 79.7(7)
C52 B1 C44 C49 -157.3(6)
C60 B1 C44 C49 -41.1(8)
C68 B1 C44 C45 -96.9(7)
C52 B1 C44 C45 26.1(9)
C60 B1 C44 C45 142.3(6)
C49 C44 C45 C46 1.5(9)
B1 C44 C45 C46 178.2(6)
C44 C45 C46 C47 -2.0(10)
C44 C45 C46 C50 -178.6(6)
C45 C46 C47 C48 1.6(10)
C50 C46 C47 C48 178.3(6)
C46 C47 C48 C49 -1.0(10)
C46 C47 C48 C51 179.5(6)
C47 C48 C49 C44 0.7(11)
C51 C48 C49 C44 -179.8(6)
C45 C44 C49 C48 -0.9(9)
B1 C44 C49 C48 -177.8(6)
C45 C46 C50 F3 -165.9(13)
C47 C46 C50 F3 17.4(14)
C45 C46 C50 F2' 111.0(14)
C47 C46 C50 F2' -65.7(14)
C45 C46 C50 F1' -15.1(15)
C47 C46 C50 F1' 168.2(13)
C45 C46 C50 F1 -43.3(13)
C47 C46 C50 F1 140.0(12)
C45 C46 C50 F2 71.3(15)
C47 C46 C50 F2 -105.4(14)
C45 C46 C50 F3' -133.0(12)
C47 C46 C50 F3' 50.3(13)
C49 C48 C51 F4 43.6(14)
C47 C48 C51 F4 -136.9(12)
C49 C48 C51 F6' -166.0(14)
C47 C48 C51 F6' 13.5(16)
C49 C48 C51 F5 -78.6(11)
C47 C48 C51 F5 100.9(11)
C49 C48 C51 F6 165.2(10)
C47 C48 C51 F6 -15.2(12)
C49 C48 C51 F4' 72.2(13)
C47 C48 C51 F4' -108.3(12)
C49 C48 C51 F5' -41.1(16)
C47 C48 C51 F5' 138.5(15)
C44 B1 C52 C57 41.2(8)
C68 B1 C52 C57 160.5(6)
C60 B1 C52 C57 -78.4(7)
C44 B1 C52 C53 -143.3(6)
C68 B1 C52 C53 -24.0(8)
C60 B1 C52 C53 97.1(7)
C57 C52 C53 C54 -1.0(9)
B1 C52 C53 C54 -176.8(6)
C52 C53 C54 C55 1.8(10)
C52 C53 C54 C58 -179.9(6)
C53 C54 C55 C56 -1.4(10)
C58 C54 C55 C56 -179.7(6)
C54 C55 C56 C57 0.1(11)
C54 C55 C56 C59 -179.3(7)
C53 C52 C57 C56 -0.3(10)
B1 C52 C57 C56 175.6(7)
C55 C56 C57 C52 0.7(12)
C59 C56 C57 C52 -179.9(7)
C55 C54 C58 F8 -26.8(12)
C53 C54 C58 F8 154.8(9)
C55 C54 C58 F9' 135.5(16)
C53 C54 C58 F9' -42.9(16)
C55 C54 C58 F7 -151.0(8)
C53 C54 C58 F7 30.7(10)
C55 C54 C58 F8' 11.8(15)
C53 C54 C58 F8' -166.5(13)
C55 C54 C58 F9 95.9(9)
C53 C54 C58 F9 -82.5(9)
C55 C54 C58 F7' -103.9(14)
C53 C54 C58 F7' 77.8(14)
C55 C56 C59 F12 3.0(12)
C57 C56 C59 F12 -176.4(9)
C55 C56 C59 F11' -176.8(14)
C57 C56 C59 F11' 3.9(17)
C55 C56 C59 F10 123.7(9)
C57 C56 C59 F10 -55.7(11)
C55 C56 C59 F11 -123.0(9)
C57 C56 C59 F11 57.6(11)
C55 C56 C59 F10' 59.8(14)
C57 C56 C59 F10' -119.6(14)
C55 C56 C59 F12' -52.3(13)
C57 C56 C59 F12' 128.3(12)
C44 B1 C60 C61 149.6(6)
C68 B1 C60 C61 32.7(8)
C52 B1 C60 C61 -88.5(7)
C44 B1 C60 C65 -32.5(8)
C68 B1 C60 C65 -149.5(6)
C52 B1 C60 C65 89.3(7)
C65 C60 C61 C62 2.8(10)
B1 C60 C61 C62 -179.2(6)
C60 C61 C62 C63 -0.2(10)
C60 C61 C62 C66 179.0(6)
C61 C62 C63 C64 -2.1(10)
C66 C62 C63 C64 178.6(6)
C62 C63 C64 C65 1.8(10)
C62 C63 C64 C67 -178.8(6)
C61 C60 C65 C64 -3.1(9)
B1 C60 C65 C64 178.9(6)
C63 C64 C65 C60 0.9(10)
C67 C64 C65 C60 -178.5(6)
C61 C62 C66 F14 -101.5(10)
C63 C62 C66 F14 77.8(10)
C61 C62 C66 F15' -178.1(15)
C63 C62 C66 F15' 1.1(16)
C61 C62 C66 F13' 53.1(14)
C63 C62 C66 F13' -127.7(13)
C61 C62 C66 F13 24.8(11)
C63 C62 C66 F13 -155.9(9)
C61 C62 C66 F15 142.2(8)
C63 C62 C66 F15 -38.6(10)
C61 C62 C66 F14' -61.0(14)
C63 C62 C66 F14' 118.3(13)
C63 C64 C67 F16 -10.6(14)
C65 C64 C67 F16 168.8(11)
C63 C64 C67 F17 112.1(10)
C65 C64 C67 F17 -68.5(11)
C63 C64 C67 F17' 145.5(15)
C65 C64 C67 F17' -35.1(16)
C63 C64 C67 F18' -92.6(14)
C65 C64 C67 F18' 86.8(14)
C63 C64 C67 F16' 24.2(14)
C65 C64 C67 F16' -156.4(12)
C63 C64 C67 F18 -132.5(12)
C65 C64 C67 F18 46.9(13)
C44 B1 C68 C69 -88.3(7)
C52 B1 C68 C69 147.9(6)
C60 B1 C68 C69 31.4(8)
C44 B1 C68 C73 86.0(7)
C52 B1 C68 C73 -37.8(8)
C60 B1 C68 C73 -154.3(6)
C73 C68 C69 C70 2.9(10)
B1 C68 C69 C70 177.6(6)
C68 C69 C70 C71 2.3(11)
C68 C69 C70 C74 177.5(6)
C69 C70 C71 C72 -5.4(12)
C74 C70 C71 C72 179.6(7)
C70 C71 C72 C73 3.2(12)
C70 C71 C72 C75 178.8(7)
C71 C72 C73 C68 2.3(12)
C75 C72 C73 C68 -173.4(7)
C69 C68 C73 C72 -5.2(10)
B1 C68 C73 C72 -179.8(6)
C71 C70 C74 F21 -22.0(13)
C69 C70 C74 F21 162.8(10)
C71 C70 C74 F19 98.9(12)
C69 C70 C74 F19 -76.3(12)
C71 C70 C74 F20' -104.1(16)
C69 C70 C74 F20' 80.7(16)
C71 C70 C74 F19' 133.7(14)
C69 C70 C74 F19' -41.5(16)
C71 C70 C74 F21' 13.1(16)
C69 C70 C74 F21' -162.1(15)
C71 C70 C74 F20 -142.0(11)
C69 C70 C74 F20 42.8(12)
C71 C72 C75 F23 29.2(13)
C73 C72 C75 F23 -155.2(10)
C71 C72 C75 F22 -95.0(12)
C73 C72 C75 F22 80.6(13)
C71 C72 C75 F24' -165.9(15)
C73 C72 C75 F24' 9.7(17)
C71 C72 C75 F23' 60.6(16)
C73 C72 C75 F23' -123.8(14)
C71 C72 C75 F24 146.7(9)
C73 C72 C75 F24 -37.7(11)
C71 C72 C75 F22' -53.4(14)
C73 C72 C75 F22' 122.2(13)
